data_4127526
loop_
_publ_author_name
'Song, Fangyuan'
'Al-Ameed, Karrar'
'Schilling, Mauro'
'Fox, Thomas'
'Luber, Sandra'
'Patzke, Greta R.'

_publ_section_title
;
 Mechanistically Driven Control over Cubane Oxo Cluster Catalysts.
;
_journal_issue 22
_journal_name_full 'Journal of the American Chemical Society'
_journal_page_first 8846
_journal_page_last 8857
_journal_paper_doi 10.1021/jacs.9b01356
_journal_volume 141
_journal_year 2019
_chemical_formula_moiety 'C48 H46 Co2.3 N8 Ni1.7 O14, 2(Cl O3), O'
_chemical_formula_sum 'C48 H48 Cl2 Co2.3 N8 Ni1.7 O21'
_chemical_formula_weight 1379.19
_space_group_crystal_system monoclinic
_space_group_IT_number 15
_space_group_name_Hall '-C 2yc'
_space_group_name_H-M_alt 'C 1 2/c 1'
_symmetry_space_group_name_Hall '-C 2yc'
_symmetry_space_group_name_H-M 'C 1 2/c 1'
_atom_sites_solution_hydrogens mixed
_audit_creation_date 2018-08-14
_audit_creation_method
;
Olex2 1.2
(compiled 2018.05.29 svn.r3508 for OlexSys, GUI svn.r5506)
;
_cell_angle_alpha 90
_cell_angle_beta 116.299(5)
_cell_angle_gamma 90
_cell_formula_units_Z 4
_cell_length_a 22.4421(9)
_cell_length_b 12.0160(3)
_cell_length_c 21.2212(8)
_cell_measurement_reflns_used 19074
_cell_measurement_temperature 183.05(10)
_cell_measurement_theta_max 37.5440
_cell_measurement_theta_min 2.7060
_cell_volume 5130.3(4)
_computing_cell_refinement 'CrysAlisPro 1.171.39.46 (Rigaku OD, 2018)'
_computing_data_collection 'CrysAlisPro 1.171.39.46 (Rigaku OD, 2018)'
_computing_data_reduction 'CrysAlisPro 1.171.39.46 (Rigaku OD, 2018)'
_computing_molecular_graphics 'Olex2 (Dolomanov et al., 2009)'
_computing_publication_material 'Olex2 (Dolomanov et al., 2009)'
_computing_structure_refinement 'ShelXL (Sheldrick, 2015)'
_diffrn_ambient_environment N~2~
_diffrn_ambient_temperature 183.05(10)
_diffrn_detector 'CCD plate'
_diffrn_detector_area_resol_mean 10.4498
_diffrn_detector_type Ruby
_diffrn_measured_fraction_theta_full 0.999
_diffrn_measured_fraction_theta_max 0.999
_diffrn_measurement_details
;
List of Runs (angles in degrees, time in seconds):

  # Type    Start    End  Width  t~exp~   \w     \q     \k     \f   Frames
--------------------------------------------------------------------------
  1  \w      3.00 100.00   1.00   40.00    --   30.02  59.00   9.99   97
  2  \w    -40.00  57.00   1.00   40.00    --   30.02 -60.00-140.69   97
  3  \w      3.00 100.00   1.00   40.00    --   30.02  59.00 -23.80   97
  4  \w    -49.00  67.00   1.00   40.00    --   30.02 -19.00  30.00  116
  5  \w    -40.00  57.00   1.00   40.00    --   30.02 -60.00 -47.88   97
  6  \w      3.00  32.00   1.00   40.00    --   30.02  60.00  89.48   29
  7  \w      3.00 100.00   1.00   40.00    --   30.02  57.00-180.00   97
;
_diffrn_measurement_device 'four-circle diffractometer'
_diffrn_measurement_device_type 'Xcalibur, Ruby'
_diffrn_measurement_method '\w scans'
_diffrn_orient_matrix_type 'CrysAlisPro convention (1999,Acta A55,543-557)'
_diffrn_orient_matrix_UB_11 -0.0103064000
_diffrn_orient_matrix_UB_12 -0.0096657000
_diffrn_orient_matrix_UB_13 -0.0363293000
_diffrn_orient_matrix_UB_21 -0.0096821000
_diffrn_orient_matrix_UB_22 0.0565451000
_diffrn_orient_matrix_UB_23 -0.0072299000
_diffrn_orient_matrix_UB_31 0.0322833000
_diffrn_orient_matrix_UB_32 0.0139202000
_diffrn_orient_matrix_UB_33 0.0042504000
_diffrn_radiation_monochromator graphite
_diffrn_radiation_probe x-ray
_diffrn_radiation_type MoK\a
_diffrn_radiation_wavelength 0.71073
_diffrn_reflns_av_R_equivalents 0.0401
_diffrn_reflns_av_unetI/netI 0.0273
_diffrn_reflns_Laue_measured_fraction_full 0.999
_diffrn_reflns_Laue_measured_fraction_max 0.999
_diffrn_reflns_limit_h_max 36
_diffrn_reflns_limit_h_min -37
_diffrn_reflns_limit_k_max 20
_diffrn_reflns_limit_k_min -20
_diffrn_reflns_limit_l_max 35
_diffrn_reflns_limit_l_min -35
_diffrn_reflns_number 64059
_diffrn_reflns_point_group_measured_fraction_full 0.999
_diffrn_reflns_point_group_measured_fraction_max 0.999
_diffrn_reflns_theta_full 25.242
_diffrn_reflns_theta_max 36.316
_diffrn_reflns_theta_min 2.450
_diffrn_source 'fine-focus sealed X-ray tube'
_diffrn_source_type 'Enhance (Mo) X-ray Source'
_exptl_absorpt_coefficient_mu 1.541
_exptl_absorpt_correction_T_max 0.749
_exptl_absorpt_correction_T_min 0.654
_exptl_absorpt_correction_type gaussian
_exptl_absorpt_process_details
;
CrysAlisPro 1.171.39.46 (Rigaku Oxford Diffraction, 2018)
Numerical absorption correction based on gaussian integration over
            a multifaceted crystal model
Empirical absorption correction using spherical harmonics,
 implemented in SCALE3 ABSPACK scaling algorithm.
;
_exptl_crystal_colour 'metallic dark violet'
_exptl_crystal_colour_lustre metallic
_exptl_crystal_colour_modifier dark
_exptl_crystal_colour_primary violet
_exptl_crystal_density_diffrn 1.786
_exptl_crystal_description block
_exptl_crystal_F_000 2815
_exptl_crystal_size_max 0.491
_exptl_crystal_size_mid 0.357
_exptl_crystal_size_min 0.346
_refine_diff_density_max 1.423
_refine_diff_density_min -0.927
_refine_diff_density_rms 0.091
_refine_ls_extinction_method none
_refine_ls_goodness_of_fit_ref 1.067
_refine_ls_hydrogen_treatment mixed
_refine_ls_matrix_type full
_refine_ls_number_parameters 467
_refine_ls_number_reflns 12436
_refine_ls_number_restraints 249
_refine_ls_restrained_S_all 1.097
_refine_ls_R_factor_all 0.0609
_refine_ls_R_factor_gt 0.0410
_refine_ls_shift/su_max 0.002
_refine_ls_shift/su_mean 0.000
_refine_ls_structure_factor_coef Fsqd
_refine_ls_weighting_details 'w=1/[\s^2^(Fo^2^)+(0.0454P)^2^+9.5854P] where P=(Fo^2^+2Fc^2^)/3'
_refine_ls_weighting_scheme calc
_refine_ls_wR_factor_gt 0.1009
_refine_ls_wR_factor_ref 0.1171
_reflns_Friedel_coverage 0.000
_reflns_number_gt 9691
_reflns_number_total 12436
_reflns_threshold_expression 'I > 2\s(I)'
_cod_data_source_file ja9b01356_si_002.cif
_cod_data_source_block 1891348(2-CoxNi4-x-ClO3final)
_cod_original_formula_sum 'C48 H48 Cl2 Co2.30 N8 Ni1.70 O21'
_cod_database_code 4127526
_shelx_shelxl_version_number 2018/3
_chemical_oxdiff_formula 'Co4 C48 N8 O18 H46 Cl2'
_shelx_space_group_comment
;
The symmetry employed for this shelxl refinement is uniquely defined
by the following loop, which should always be used as a source of
symmetry information in preference to the above space-group names.
They are only intended as comments.
;
_shelx_estimated_absorpt_t_max 0.618
_shelx_estimated_absorpt_t_min 0.518
_reflns_odcompleteness_completeness 99.89
_reflns_odcompleteness_iscentric 1
_reflns_odcompleteness_theta 36.23
_olex2_refinement_description
;
1. Fixed Uiso
 At 1.2 times of:
  All C(H) groups
 At 1.5 times of:
  All C(H,H,H) groups
2. Shared sites
{Co2, Ni2}
{Co1, Ni1}
3. Restrained distances
 O3-H3
 0.84 with sigma of 0.02
 Cl2-O11 \\sim Cl1-O8 \\sim Cl1-O9 \\sim Cl1-O13 \\sim Cl2-O13 \\sim Cl2-O12
 with sigma of 0.002
 Ni1-O5B \\sim Co1-O5A
 with sigma of 0.005
 O5B-C23B \\sim O5A-C23A
 with sigma of 0.005
 C24B-C23B \\sim C24A-C23A
 with sigma of 0.005
 O6B-C23B \\sim O6A-C23A
 with sigma of 0.005
4. Uiso/Uaniso restraints and constraints
Cl1 \\sim Cl2 \\sim O8 \\sim O9 \\sim O10 \\sim O11 \\sim O12 \\sim O13: within
2A with sigma of 0.005 and sigma for terminal atoms of 0.005
O5A \\sim O5B \\sim O6A \\sim O6B \\sim C23A \\sim C23B \\sim C24A \\sim C24B:
within 2A with sigma of 0.002 and sigma for terminal atoms of 0.08
Uanis(Co2) = Uanis(Ni2)
Uanis(Co1) = Uanis(Ni1)
5. Rigid body (RIGU) restrains
 O5A, O5B, O6A, O6B, C23A, C23B, C24A, C24B
 with sigma for 1-2 distances of 0.002 and sigma for 1-3 distances of 0.004
6. Others
 Sof(Cl2)=Sof(O11)=Sof(O12)=Sof(O13)=1-FVAR(1)
 Sof(Cl1)=Sof(O8)=Sof(O9)=Sof(O10)=FVAR(1)
 Sof(O5B)=Sof(O6B)=Sof(C23B)=Sof(C24B)=Sof(H24D)=Sof(H24E)=Sof(H24F)=1-FVAR(2)
 Sof(O5A)=Sof(O6A)=Sof(C23A)=Sof(C24A)=Sof(H24A)=Sof(H24B)=Sof(H24C)=FVAR(2)
 Fixed Sof: Co1(0.6) Co2(0.55) Ni1(0.4) Ni2(0.45) O14(0.5)
7.a Rotating group:
 O7(H7A)
7.b Aromatic/amide H refined with riding coordinates:
 C1(H1), C2(H2), C3(H3A), C4(H4A), C8(H8), C9(H9), C10(H10), C11(H11),
 C12(H12), C13(H13), C14(H14), C15(H15), C19(H19), C20(H20), C21(H21), C22(H22)
7.c Idealised Me refined as rotating group:
 C24A(H24A,H24B,H24C), C24B(H24D,H24E,H24F)
7.d Idealised tetrahedral OH refined as rotating group:
 O4(H4)
;
_olex2_submission_special_instructions 'No special instructions were received'
_oxdiff_exptl_absorpt_empirical_details
;
Empirical correction (ABSPACK) includes:
- Absorption correction using spherical harmonics
- Frame scaling
;
_oxdiff_exptl_absorpt_empirical_full_max 1.126
_oxdiff_exptl_absorpt_empirical_full_min 0.869

loop_
_space_group_symop_operation_xyz
'x, y, z'
'-x, y, -z+1/2'
'x+1/2, y+1/2, z'
'-x+1/2, y+1/2, -z+1/2'
'-x, -y, -z'
'x, -y, z-1/2'
'-x+1/2, -y+1/2, -z'
'x+1/2, -y+1/2, z-1/2'

loop_
_atom_site_label
_atom_site_type_symbol
_atom_site_fract_x
_atom_site_fract_y
_atom_site_fract_z
_atom_site_U_iso_or_equiv
_atom_site_adp_type
_atom_site_occupancy
_atom_site_site_symmetry_order
_atom_site_calc_flag
_atom_site_refinement_flags_posn
_atom_site_refinement_flags_adp
_atom_site_refinement_flags_occupancy
_atom_site_disorder_assembly
_atom_site_disorder_group
Co1 Co 0.55811(2) 0.81326(2) 0.32600(2) 0.02076(5) Uani 0.6 1 d D . P A 1
Co2 Co 0.55471(2) 0.61387(2) 0.22637(2) 0.01852(5) Uani 0.55 1 d . . P A 1
Ni1 Ni 0.55811(2) 0.81326(2) 0.32600(2) 0.02076(5) Uani 0.4 1 d D . P A 2
Ni2 Ni 0.55471(2) 0.61387(2) 0.22637(2) 0.01852(5) Uani 0.45 1 d . . P A 2
Cl1 Cl 0.7114(3) 1.1522(5) 0.3483(3) 0.0815(10) Uani 0.373(4) 1 d D U P B 1
Cl2 Cl 0.70872(16) 1.1473(3) 0.32353(17) 0.0795(8) Uani 0.627(4) 1 d D U P B 2
O1 O 0.54674(6) 0.79054(9) 0.22551(6) 0.01950(19) Uani 1 1 d . . . . .
O2 O 0.45418(6) 0.63496(9) 0.18000(5) 0.01869(18) Uani 1 1 d . . . . .
O3 O 0.58277(7) 0.94517(12) 0.18636(8) 0.0329(3) Uani 1 1 d D . . . .
H3 H 0.608(2) 0.985(3) 0.2177(19) 0.115(17) Uiso 1 1 d D . . . .
O4 O 0.40850(8) 0.58422(11) 0.06259(6) 0.0301(3) Uani 1 1 d . . . . .
H4 H 0.413075 0.653272 0.060339 0.050(8) Uiso 1 1 calc GR . . . .
O5A O 0.5640(6) 0.8047(12) 0.4238(3) 0.0287(8) Uani 0.282(19) 1 d D U P A 1
O5B O 0.5762(3) 0.8050(4) 0.42795(13) 0.0292(5) Uani 0.718(19) 1 d D U P A 2
O6A O 0.5357(13) 0.9629(13) 0.4407(6) 0.058(5) Uani 0.282(19) 1 d D U P A 1
O6B O 0.5687(3) 0.9827(2) 0.4543(2) 0.0430(8) Uani 0.718(19) 1 d D U P A 2
O7 O 0.55274(9) 0.98687(13) 0.31984(10) 0.0409(4) Uani 1 1 d . . . . .
H7A H 0.585202 1.014877 0.312061 0.17(3) Uiso 1 1 d GR . . A .
H7B H 0.5477(19) 0.995(3) 0.356(2) 0.070(12) Uiso 1 1 d . . . . .
O8 O 0.6483(3) 1.0997(6) 0.3030(6) 0.0950(16) Uani 0.373(4) 1 d D U P B 1
O9 O 0.7107(5) 1.1364(8) 0.4160(4) 0.1109(19) Uani 0.373(4) 1 d D U P B 1
O10 O 0.7139(6) 1.2680(9) 0.3369(11) 0.0711(16) Uani 0.373(4) 1 d . U P B 1
O11 O 0.6770(3) 1.0952(5) 0.3628(3) 0.1126(14) Uani 0.627(4) 1 d D U P B 2
O12 O 0.6716(2) 1.1125(4) 0.2507(2) 0.0898(13) Uani 0.627(4) 1 d D U P B 2
O13 O 0.6989(3) 1.2660(4) 0.3295(6) 0.0708(13) Uani 0.627(4) 1 d D U P B 2
O14 O 0.743(2) 1.2197(19) 0.4912(15) 0.236(13) Uani 0.5 1 d . . P B -1
N1 N 0.65651(7) 0.82434(13) 0.33768(8) 0.0261(3) Uani 1 1 d . . . . .
N2 N 0.58566(8) 0.65700(13) 0.15201(8) 0.0265(3) Uani 1 1 d . . . . .
N3 N 0.52092(8) 0.45274(12) 0.18963(8) 0.0258(3) Uani 1 1 d . . . . .
N4 N 0.35179(7) 0.56497(13) 0.19535(8) 0.0258(3) Uani 1 1 d . . . . .
C1 C 0.71176(10) 0.82803(19) 0.39879(10) 0.0341(4) Uani 1 1 d . . . . .
H1 H 0.707700 0.823738 0.441422 0.041 Uiso 1 1 calc R . . . .
C2 C 0.77427(11) 0.8378(2) 0.40204(12) 0.0421(5) Uani 1 1 d . . . . .
H2 H 0.812622 0.840786 0.446074 0.051 Uiso 1 1 calc R . . . .
C3 C 0.77993(10) 0.8432(2) 0.34020(13) 0.0405(5) Uani 1 1 d . . . . .
H3A H 0.822553 0.848398 0.341142 0.049 Uiso 1 1 calc R . . . .
C4 C 0.72340(9) 0.84112(18) 0.27658(11) 0.0324(4) Uani 1 1 d . . . . .
H4A H 0.726430 0.846075 0.233414 0.039 Uiso 1 1 calc R . . . .
C5 C 0.66236(8) 0.83161(14) 0.27753(8) 0.0237(3) Uani 1 1 d . . . . .
C6 C 0.59610(8) 0.83491(14) 0.21001(8) 0.0230(3) Uani 1 1 d . . . . .
C7 C 0.59937(8) 0.76498(16) 0.15135(9) 0.0260(3) Uani 1 1 d . . . . .
C8 C 0.61509(12) 0.8100(2) 0.10035(11) 0.0392(5) Uani 1 1 d . . . . .
H8 H 0.622925 0.887515 0.099506 0.047 Uiso 1 1 calc R . . . .
C9 C 0.61913(13) 0.7394(2) 0.05059(12) 0.0469(6) Uani 1 1 d . . . . .
H9 H 0.631563 0.767862 0.016345 0.056 Uiso 1 1 calc R . . . .
C10 C 0.60513(13) 0.6285(2) 0.05109(12) 0.0443(5) Uani 1 1 d . . . . .
H10 H 0.607133 0.579291 0.017063 0.053 Uiso 1 1 calc R . . . .
C11 C 0.58796(12) 0.58990(19) 0.10239(11) 0.0352(4) Uani 1 1 d . . . . .
H11 H 0.577444 0.513345 0.102515 0.042 Uiso 1 1 calc R . . . .
C12 C 0.55757(12) 0.35914(16) 0.20500(11) 0.0340(4) Uani 1 1 d . . . . .
H12 H 0.603841 0.363811 0.235213 0.041 Uiso 1 1 calc R . . . .
C13 C 0.53037(15) 0.25666(17) 0.17844(14) 0.0453(6) Uani 1 1 d . . . . .
H13 H 0.557606 0.192178 0.189118 0.054 Uiso 1 1 calc R . . . .
C14 C 0.46338(16) 0.24953(17) 0.13639(13) 0.0476(6) Uani 1 1 d . . . . .
H14 H 0.443563 0.179725 0.117689 0.057 Uiso 1 1 calc R . . . .
C15 C 0.42478(12) 0.34444(16) 0.12133(10) 0.0357(4) Uani 1 1 d . . . . .
H15 H 0.378113 0.340708 0.092990 0.043 Uiso 1 1 calc R . . . .
C16 C 0.45549(9) 0.44524(13) 0.14839(8) 0.0244(3) Uani 1 1 d . . . . .
C17 C 0.41750(8) 0.55557(13) 0.13081(8) 0.0222(3) Uani 1 1 d . . . . .
C18 C 0.35032(9) 0.54482(15) 0.13256(9) 0.0264(3) Uani 1 1 d . . . . .
C19 C 0.29198(10) 0.51708(18) 0.07392(10) 0.0358(4) Uani 1 1 d . . . . .
H19 H 0.292222 0.501763 0.030112 0.043 Uiso 1 1 calc R . . . .
C20 C 0.23351(11) 0.5123(2) 0.08077(13) 0.0428(5) Uani 1 1 d . . . . .
H20 H 0.192951 0.493013 0.041598 0.051 Uiso 1 1 calc R . . . .
C21 C 0.23456(10) 0.53542(19) 0.14440(14) 0.0408(5) Uani 1 1 d . . . . .
H21 H 0.194598 0.534490 0.149512 0.049 Uiso 1 1 calc R . . . .
C22 C 0.29460(9) 0.56023(17) 0.20127(11) 0.0326(4) Uani 1 1 d . . . . .
H22 H 0.295395 0.574293 0.245692 0.039 Uiso 1 1 calc R . . . .
C23A C 0.5655(15) 0.8762(10) 0.4699(7) 0.0298(8) Uani 0.282(19) 1 d D U P A 1
C23B C 0.5643(6) 0.8815(4) 0.4635(3) 0.0296(5) Uani 0.718(19) 1 d D U P A 2
C24A C 0.5630(19) 0.833(3) 0.5348(12) 0.056(6) Uani 0.282(19) 1 d D U P A 1
H24A H 0.516631 0.819571 0.525223 0.085 Uiso 0.282(19) 1 calc GR . P A 1
H24B H 0.582974 0.886992 0.572844 0.085 Uiso 0.282(19) 1 calc GR . P A 1
H24C H 0.587734 0.762385 0.548834 0.085 Uiso 0.282(19) 1 calc GR . P A 1
C24B C 0.5626(6) 0.8448(8) 0.5302(5) 0.0392(14) Uani 0.718(19) 1 d D U P A 2
H24D H 0.608179 0.837515 0.567352 0.059 Uiso 0.718(19) 1 calc GR . P A 2
H24E H 0.539959 0.772853 0.522610 0.059 Uiso 0.718(19) 1 calc GR . P A 2
H24F H 0.538680 0.900144 0.544162 0.059 Uiso 0.718(19) 1 calc GR . P A 2

loop_
_atom_site_aniso_label
_atom_site_aniso_U_11
_atom_site_aniso_U_22
_atom_site_aniso_U_33
_atom_site_aniso_U_23
_atom_site_aniso_U_13
_atom_site_aniso_U_12
Co1 0.02125(10) 0.01930(9) 0.01866(9) -0.00335(7) 0.00605(7) 0.00032(7)
Co2 0.01975(9) 0.01804(9) 0.01604(8) -0.00159(6) 0.00638(7) -0.00018(6)
Ni1 0.02125(10) 0.01930(9) 0.01866(9) -0.00335(7) 0.00605(7) 0.00032(7)
Ni2 0.01975(9) 0.01804(9) 0.01604(8) -0.00159(6) 0.00638(7) -0.00018(6)
Cl1 0.0633(13) 0.0441(13) 0.137(2) 0.0108(18) 0.0446(18) 0.0012(11)
Cl2 0.0470(7) 0.0405(7) 0.138(2) -0.0115(12) 0.0291(12) -0.0029(5)
O1 0.0196(5) 0.0195(5) 0.0175(4) -0.0019(3) 0.0065(4) -0.0043(4)
O2 0.0220(5) 0.0173(4) 0.0132(4) -0.0005(3) 0.0045(4) -0.0040(4)
O3 0.0319(7) 0.0266(6) 0.0312(6) 0.0061(5) 0.0059(5) -0.0083(5)
O4 0.0426(7) 0.0276(6) 0.0145(5) -0.0001(4) 0.0076(5) -0.0118(5)
O5A 0.0315(16) 0.0294(11) 0.0228(11) -0.0063(10) 0.0100(11) 0.0037(13)
O5B 0.0344(14) 0.0281(7) 0.0219(7) -0.0063(6) 0.0095(7) 0.0042(10)
O6A 0.095(12) 0.045(5) 0.039(4) 0.002(3) 0.035(6) 0.034(7)
O6B 0.051(2) 0.0306(10) 0.0534(16) -0.0181(10) 0.0281(16) -0.0066(11)
O7 0.0422(9) 0.0228(6) 0.0512(10) -0.0048(6) 0.0148(8) -0.0010(6)
O8 0.074(2) 0.058(2) 0.134(3) 0.003(2) 0.030(2) -0.014(2)
O9 0.083(3) 0.072(3) 0.144(3) 0.012(3) 0.019(3) -0.013(2)
O10 0.054(3) 0.040(2) 0.126(3) 0.002(2) 0.046(3) -0.010(2)
O11 0.085(2) 0.075(2) 0.150(3) 0.008(2) 0.026(2) -0.0268(18)
O12 0.068(2) 0.0572(18) 0.133(3) -0.0300(19) 0.034(2) -0.0084(16)
O13 0.057(3) 0.0354(15) 0.121(3) -0.0072(17) 0.040(3) -0.0040(17)
O14 0.44(2) 0.20(2) 0.170(14) 0.107(17) 0.228(17) 0.21(3)
N1 0.0230(6) 0.0294(7) 0.0208(6) -0.0061(5) 0.0049(5) -0.0042(5)
N2 0.0294(7) 0.0290(7) 0.0223(6) -0.0027(5) 0.0125(5) -0.0006(5)
N3 0.0357(7) 0.0196(6) 0.0240(6) -0.0020(5) 0.0150(6) -0.0011(5)
N4 0.0233(6) 0.0267(6) 0.0240(6) 0.0029(5) 0.0073(5) -0.0049(5)
C1 0.0270(8) 0.0429(10) 0.0230(7) -0.0082(7) 0.0026(6) -0.0033(7)
C2 0.0244(8) 0.0552(13) 0.0326(9) -0.0089(9) -0.0002(7) -0.0056(9)
C3 0.0217(8) 0.0505(12) 0.0409(11) -0.0043(9) 0.0064(7) -0.0089(8)
C4 0.0229(7) 0.0383(9) 0.0333(9) -0.0027(7) 0.0099(7) -0.0082(7)
C5 0.0214(6) 0.0247(7) 0.0207(6) -0.0046(5) 0.0055(5) -0.0078(5)
C6 0.0224(7) 0.0236(7) 0.0207(6) -0.0017(5) 0.0076(5) -0.0072(5)
C7 0.0223(7) 0.0338(8) 0.0207(6) -0.0044(6) 0.0086(5) -0.0093(6)
C8 0.0447(11) 0.0483(12) 0.0301(9) -0.0091(8) 0.0216(8) -0.0238(9)
C9 0.0549(14) 0.0631(15) 0.0336(10) -0.0113(10) 0.0294(10) -0.0231(12)
C10 0.0537(13) 0.0569(14) 0.0317(9) -0.0092(9) 0.0274(10) -0.0073(11)
C11 0.0468(11) 0.0358(9) 0.0282(8) -0.0059(7) 0.0213(8) -0.0009(8)
C12 0.0502(12) 0.0234(7) 0.0355(9) 0.0003(7) 0.0252(9) 0.0052(7)
C13 0.0767(18) 0.0211(8) 0.0475(12) -0.0006(8) 0.0360(13) 0.0047(9)
C14 0.0828(19) 0.0202(8) 0.0451(12) -0.0079(8) 0.0333(13) -0.0127(10)
C15 0.0554(12) 0.0233(7) 0.0283(8) -0.0067(6) 0.0186(8) -0.0151(8)
C16 0.0384(9) 0.0190(6) 0.0186(6) -0.0022(5) 0.0151(6) -0.0076(6)
C17 0.0273(7) 0.0210(6) 0.0144(5) -0.0012(5) 0.0056(5) -0.0081(5)
C18 0.0258(7) 0.0244(7) 0.0218(6) 0.0020(5) 0.0042(6) -0.0084(6)
C19 0.0310(9) 0.0355(9) 0.0266(8) -0.0007(7) -0.0002(7) -0.0125(7)
C20 0.0262(9) 0.0391(11) 0.0447(11) 0.0032(9) -0.0010(8) -0.0114(8)
C21 0.0231(8) 0.0368(10) 0.0538(13) 0.0046(9) 0.0092(8) -0.0075(7)
C22 0.0243(8) 0.0335(9) 0.0380(9) 0.0042(7) 0.0121(7) -0.0037(7)
C23A 0.0320(13) 0.0316(11) 0.0237(12) -0.0067(11) 0.0103(13) 0.0032(12)
C23B 0.0309(10) 0.0332(9) 0.0237(10) -0.0058(7) 0.0111(11) 0.0027(8)
C24A 0.062(12) 0.086(15) 0.018(5) -0.006(6) 0.015(6) -0.008(10)
C24B 0.044(3) 0.046(2) 0.030(3) -0.0073(19) 0.019(3) 0.001(2)

loop_
_atom_type_symbol
_atom_type_description
_atom_type_scat_dispersion_real
_atom_type_scat_dispersion_imag
_atom_type_scat_source
C C 0.0033 0.0016 'International Tables Vol C Tables 4.2.6.8 and 6.1.1.4'
H H 0.0000 0.0000 'International Tables Vol C Tables 4.2.6.8 and 6.1.1.4'
Cl Cl 0.1484 0.1585 'International Tables Vol C Tables 4.2.6.8 and 6.1.1.4'
Co Co 0.3494 0.9721 'International Tables Vol C Tables 4.2.6.8 and 6.1.1.4'
N N 0.0061 0.0033 'International Tables Vol C Tables 4.2.6.8 and 6.1.1.4'
Ni Ni 0.3393 1.1124 'International Tables Vol C Tables 4.2.6.8 and 6.1.1.4'
O O 0.0106 0.0060 'International Tables Vol C Tables 4.2.6.8 and 6.1.1.4'

loop_
_exptl_crystal_face_index_h
_exptl_crystal_face_index_k
_exptl_crystal_face_index_l
_exptl_crystal_face_perp_dist
14 15 0 0.1220
-15 15 12 0.1826
-26 0 26 0.1299
3 1 -28 0.1082
-11 -15 11 0.1940
14 -15 -1 0.1371
-10 -11 -15 0.2311
10 -10 -24 0.1714
-25 5 25 0.1551
26 7 -1 0.2143
-6 -6 -22 0.1920
26 -1 -26 0.2156
7 -5 -28 0.1460
2 0 -28 0.1066
-25 -3 26 0.1442
1 0 26 0.2401
-7 9 -19 0.1935
-29 0 1 0.2365
26 8 -19 0.2098
9 -9 18 0.2409
-15 -11 23 0.1927
14 15 -13 0.1544
13 -15 2 0.1440
-14 14 -1 0.2155
13 15 2 0.1186
24 -11 -14 0.2041
15 -14 -12 0.1682
-17 -12 18 0.1846

loop_
_geom_angle_atom_site_label_1
_geom_angle_atom_site_label_2
_geom_angle_atom_site_label_3
_geom_angle
_geom_angle_site_symmetry_1
_geom_angle_site_symmetry_3
O1 Co1 O1 81.31(5) . 2_655
O1 Co1 O2 76.05(4) 2_655 2_655
O1 Co1 O2 81.52(4) . 2_655
O1 Co1 O7 95.20(7) . .
O1 Co1 N1 76.85(5) . .
O5A Co1 O1 169.0(4) . .
O5A Co1 O1 94.3(4) . 2_655
O5A Co1 O2 87.6(4) . 2_655
O5A Co1 O7 95.2(4) . .
O5A Co1 N1 107.0(4) . .
O7 Co1 O1 94.35(6) . 2_655
O7 Co1 O2 170.19(6) . 2_655
O7 Co1 N1 88.44(7) . .
N1 Co1 O1 158.15(5) . 2_655
N1 Co1 O2 99.73(5) . 2_655
O2 Co2 O1 81.08(4) 2_655 .
O2 Co2 O1 78.54(4) . .
O2 Co2 O2 83.86(4) . 2_655
O2 Co2 N2 106.06(5) . .
O2 Co2 N3 107.03(5) 2_655 .
O2 Co2 N3 78.17(5) . .
O2 Co2 N4 156.93(5) . 2_655
O2 Co2 N4 76.46(5) 2_655 2_655
N2 Co2 O1 78.31(5) . .
N2 Co2 O2 154.70(6) . 2_655
N2 Co2 N3 97.87(6) . .
N2 Co2 N4 96.82(6) . 2_655
N3 Co2 O1 154.28(5) . .
N3 Co2 N4 96.06(6) . 2_655
N4 Co2 O1 109.63(5) 2_655 .
O1 Ni1 O1 81.31(5) . 2_655
O1 Ni1 O2 76.05(4) 2_655 2_655
O1 Ni1 O2 81.52(4) . 2_655
O1 Ni1 O7 95.20(7) . .
O1 Ni1 N1 76.85(5) . .
O5B Ni1 O1 168.82(15) . .
O5B Ni1 O7 95.45(16) . .
O5B Ni1 N1 100.03(16) . .
O7 Ni1 O1 94.35(6) . 2_655
O7 Ni1 O2 170.19(6) . 2_655
O7 Ni1 N1 88.44(7) . .
N1 Ni1 O1 158.15(5) . 2_655
N1 Ni1 O2 99.73(5) . 2_655
O2 Ni2 O1 81.08(4) 2_655 .
O2 Ni2 O1 78.54(4) . .
O2 Ni2 O2 83.86(4) . 2_655
O2 Ni2 N2 106.06(5) . .
O2 Ni2 N3 78.17(5) . .
O2 Ni2 N3 107.03(5) 2_655 .
O2 Ni2 N4 76.46(5) 2_655 2_655
O2 Ni2 N4 156.93(5) . 2_655
N2 Ni2 O1 78.31(5) . .
N2 Ni2 O2 154.70(6) . 2_655
N2 Ni2 N3 97.87(6) . .
N2 Ni2 N4 96.82(6) . 2_655
N3 Ni2 O1 154.28(5) . .
N3 Ni2 N4 96.06(6) . 2_655
N4 Ni2 O1 109.63(5) 2_655 .
O8 Cl1 O9 99.3(7) . .
O10 Cl1 O8 114.4(7) . .
O10 Cl1 O9 108.3(10) . .
O11 Cl2 O13 103.9(6) . .
O12 Cl2 O11 106.9(4) . .
O12 Cl2 O13 109.7(5) . .
Co1 O1 Co1 96.71(5) . 2_655
Co1 O1 Co2 98.77(5) . .
Co1 O1 Co2 101.64(5) 2_655 .
Ni1 O1 Ni2 98.77(5) . .
C6 O1 Co1 116.68(9) . .
C6 O1 Co1 130.04(10) . 2_655
C6 O1 Co2 108.11(10) . .
C6 O1 Ni1 116.68(9) . .
C6 O1 Ni2 108.11(10) . .
Co2 O2 Co1 96.47(4) 2_655 2_655
Co2 O2 Co1 103.72(5) . 2_655
Co2 O2 Co2 94.42(4) . 2_655
C17 O2 Co1 128.49(10) . 2_655
C17 O2 Co2 116.08(10) . .
C17 O2 Co2 110.90(9) . 2_655
C17 O2 Ni2 116.08(10) . .
C6 O3 H3 108(4) . .
C17 O4 H4 109.5 . .
C23A O5A Co1 135.4(11) . .
C23B O5B Ni1 126.6(4) . .
Co1 O7 H7A 111.3 . .
Co1 O7 H7B 95(3) . .
Ni1 O7 H7A 111.3 . .
Ni1 O7 H7B 95(3) . .
H7A O7 H7B 126.1 . .
Cl1 O9 O14 130.3(12) . .
C1 N1 Co1 125.87(14) . .
C1 N1 Ni1 125.87(14) . .
C1 N1 C5 118.65(16) . .
C5 N1 Co1 115.45(11) . .
C5 N1 Ni1 115.45(11) . .
C7 N2 Co2 114.30(11) . .
C7 N2 Ni2 114.30(11) . .
C7 N2 C11 119.03(16) . .
C11 N2 Co2 126.44(14) . .
C11 N2 Ni2 126.44(14) . .
C12 N3 Co2 126.83(14) . .
C12 N3 Ni2 126.83(14) . .
C16 N3 Co2 114.59(11) . .
C16 N3 Ni2 114.59(11) . .
C16 N3 C12 118.55(16) . .
C18 N4 Co2 114.35(11) . 2_655
C18 N4 C22 118.76(16) . .
C22 N4 Co2 126.71(13) . 2_655
N1 C1 H1 118.8 . .
N1 C1 C2 122.4(2) . .
C2 C1 H1 118.8 . .
C1 C2 H2 120.7 . .
C3 C2 C1 118.58(19) . .
C3 C2 H2 120.7 . .
C2 C3 H3A 120.1 . .
C2 C3 C4 119.9(2) . .
C4 C3 H3A 120.1 . .
C3 C4 H4A 120.9 . .
C5 C4 C3 118.22(19) . .
C5 C4 H4A 120.9 . .
N1 C5 C4 122.25(16) . .
N1 C5 C6 115.14(14) . .
C4 C5 C6 122.53(16) . .
O1 C6 O3 112.35(14) . .
O1 C6 C5 108.11(13) . .
O1 C6 C7 108.15(12) . .
O3 C6 C5 108.79(13) . .
O3 C6 C7 107.90(14) . .
C7 C6 C5 111.58(14) . .
N2 C7 C6 115.52(14) . .
N2 C7 C8 121.74(17) . .
C8 C7 C6 122.74(17) . .
C7 C8 H8 120.6 . .
C7 C8 C9 118.7(2) . .
C9 C8 H8 120.6 . .
C8 C9 H9 120.1 . .
C10 C9 C8 119.7(2) . .
C10 C9 H9 120.1 . .
C9 C10 H10 120.8 . .
C9 C10 C11 118.5(2) . .
C11 C10 H10 120.8 . .
N2 C11 C10 122.3(2) . .
N2 C11 H11 118.8 . .
C10 C11 H11 118.8 . .
N3 C12 H12 118.8 . .
N3 C12 C13 122.3(2) . .
C13 C12 H12 118.8 . .
C12 C13 H13 120.6 . .
C14 C13 C12 118.8(2) . .
C14 C13 H13 120.6 . .
C13 C14 H14 120.2 . .
C13 C14 C15 119.6(2) . .
C15 C14 H14 120.2 . .
C14 C15 H15 120.7 . .
C14 C15 C16 118.7(2) . .
C16 C15 H15 120.7 . .
N3 C16 C15 122.00(18) . .
N3 C16 C17 115.61(14) . .
C15 C16 C17 122.35(18) . .
O2 C17 O4 111.85(12) . .
O2 C17 C16 109.41(13) . .
O2 C17 C18 107.63(13) . .
O4 C17 C16 105.80(13) . .
O4 C17 C18 110.51(14) . .
C16 C17 C18 111.68(13) . .
N4 C18 C17 114.74(14) . .
N4 C18 C19 122.16(18) . .
C19 C18 C17 123.10(17) . .
C18 C19 H19 120.8 . .
C20 C19 C18 118.5(2) . .
C20 C19 H19 120.8 . .
C19 C20 H20 120.2 . .
C21 C20 C19 119.50(19) . .
C21 C20 H20 120.2 . .
C20 C21 H21 120.4 . .
C20 C21 C22 119.2(2) . .
C22 C21 H21 120.4 . .
N4 C22 C21 121.8(2) . .
N4 C22 H22 119.1 . .
C21 C22 H22 119.1 . .
O5A C23A C24A 117.7(16) . .
O6A C23A O5A 110.6(15) . .
O6A C23A C24A 121.4(18) . .
O5B C23B C24B 116.1(5) . .
O6B C23B O5B 123.8(6) . .
O6B C23B C24B 118.2(5) . .
C23A C24A H24A 109.5 . .
C23A C24A H24B 109.5 . .
C23A C24A H24C 109.5 . .
H24A C24A H24B 109.5 . .
H24A C24A H24C 109.5 . .
H24B C24A H24C 109.5 . .
C23B C24B H24D 109.5 . .
C23B C24B H24E 109.5 . .
C23B C24B H24F 109.5 . .
H24D C24B H24E 109.5 . .
H24D C24B H24F 109.5 . .
H24E C24B H24F 109.5 . .

loop_
_geom_bond_atom_site_label_1
_geom_bond_atom_site_label_2
_geom_bond_distance
_geom_bond_site_symmetry_2
Co1 O1 2.1278(12) 2_655
Co1 O1 2.0506(11) .
Co1 O2 2.1567(11) 2_655
Co1 O5A 2.022(4) .
Co1 O7 2.0903(16) .
Co1 N1 2.1145(16) .
Co2 O1 2.1298(12) .
Co2 O2 2.0384(12) .
Co2 O2 2.0982(11) 2_655
Co2 N2 2.0525(15) .
Co2 N3 2.0994(15) .
Co2 N4 2.1022(15) 2_655
Ni1 O1 2.1278(12) 2_655
Ni1 O1 2.0506(11) .
Ni1 O2 2.1567(11) 2_655
Ni1 O5B 2.019(2) .
Ni1 O7 2.0903(16) .
Ni1 N1 2.1145(16) .
Ni2 O1 2.1298(12) .
Ni2 O2 2.0384(12) .
Ni2 O2 2.0982(11) 2_655
Ni2 N2 2.0525(15) .
Ni2 N3 2.0994(15) .
Ni2 N4 2.1022(15) 2_655
Cl1 O8 1.457(3) .
Cl1 O9 1.457(3) .
Cl1 O10 1.418(11) .
Cl2 O11 1.456(3) .
Cl2 O12 1.455(3) .
Cl2 O13 1.457(3) .
O1 C6 1.3938(19) .
O2 C17 1.3842(18) .
O3 H3 0.812(19) .
O3 C6 1.401(2) .
O4 H4 0.8400 .
O4 C17 1.4128(19) .
O5A C23A 1.291(5) .
O5B C23B 1.290(3) .
O6A C23A 1.245(7) .
O6B C23B 1.242(6) .
O7 H7A 0.8819 .
O7 H7B 0.84(4) .
O9 O14 1.74(3) .
N1 C1 1.340(2) .
N1 C5 1.343(2) .
N2 C7 1.335(2) .
N2 C11 1.345(2) .
N3 C12 1.346(2) .
N3 C16 1.338(2) .
N4 C18 1.340(2) .
N4 C22 1.345(2) .
C1 H1 0.9500 .
C1 C2 1.379(3) .
C2 H2 0.9500 .
C2 C3 1.375(4) .
C3 H3A 0.9500 .
C3 C4 1.384(3) .
C4 H4A 0.9500 .
C4 C5 1.384(3) .
C5 C6 1.542(2) .
C6 C7 1.530(2) .
C7 C8 1.388(3) .
C8 H8 0.9500 .
C8 C9 1.388(3) .
C9 H9 0.9500 .
C9 C10 1.370(4) .
C10 H10 0.9500 .
C10 C11 1.386(3) .
C11 H11 0.9500 .
C12 H12 0.9500 .
C12 C13 1.379(3) .
C13 H13 0.9500 .
C13 C14 1.369(4) .
C14 H14 0.9500 .
C14 C15 1.381(3) .
C15 H15 0.9500 .
C15 C16 1.386(2) .
C16 C17 1.530(2) .
C17 C18 1.530(2) .
C18 C19 1.389(2) .
C19 H19 0.9500 .
C19 C20 1.384(3) .
C20 H20 0.9500 .
C20 C21 1.369(4) .
C21 H21 0.9500 .
C21 C22 1.386(3) .
C22 H22 0.9500 .
C23A C24A 1.498(5) .
C23B C24B 1.498(4) .
C24A H24A 0.9800 .
C24A H24B 0.9800 .
C24A H24C 0.9800 .
C24B H24D 0.9800 .
C24B H24E 0.9800 .
C24B H24F 0.9800 .

loop_
_geom_torsion_atom_site_label_1
_geom_torsion_atom_site_label_2
_geom_torsion_atom_site_label_3
_geom_torsion_atom_site_label_4
_geom_torsion
_geom_torsion_site_symmetry_1
Co1 O1 C6 O3 -88.91(14) .
Co1 O1 C6 O3 37.46(18) 2_655
Co1 O1 C6 C5 157.52(10) 2_655
Co1 O1 C6 C5 31.15(16) .
Co1 O1 C6 C7 152.10(11) .
Co1 O1 C6 C7 -81.52(16) 2_655
Co1 O2 C17 O4 47.51(19) 2_655
Co1 O2 C17 C16 164.40(9) 2_655
Co1 O2 C17 C18 -74.06(14) 2_655
Co1 O5A C23A O6A 28(4) .
Co1 O5A C23A C24A 173.6(18) .
Co1 N1 C1 C2 -178.48(18) .
Co1 N1 C5 C4 178.97(15) .
Co1 N1 C5 C6 2.10(19) .
Co2 O1 C6 O3 160.98(10) .
Co2 O1 C6 C5 -78.96(13) .
Co2 O1 C6 C7 41.99(14) .
Co2 O2 C17 O4 164.74(11) 2_655
Co2 O2 C17 O4 -89.08(14) .
Co2 O2 C17 C16 27.81(14) .
Co2 O2 C17 C16 -78.37(13) 2_655
Co2 O2 C17 C18 149.35(10) .
Co2 O2 C17 C18 43.17(14) 2_655
Co2 N2 C7 C6 5.59(19) .
Co2 N2 C7 C8 -174.06(16) .
Co2 N2 C11 C10 175.25(18) .
Co2 N3 C12 C13 179.46(15) .
Co2 N3 C16 C15 -178.13(13) .
Co2 N3 C16 C17 4.20(17) .
Co2 N4 C18 C17 2.91(19) 2_655
Co2 N4 C18 C19 -176.72(15) 2_655
Co2 N4 C22 C21 174.63(15) 2_655
Ni1 O1 C6 O3 -88.91(14) .
Ni1 O1 C6 C5 31.15(16) .
Ni1 O1 C6 C7 152.10(11) .
Ni1 O5B C23B O6B -33.8(16) .
Ni1 O5B C23B C24B 162.3(7) .
Ni1 N1 C1 C2 -178.48(18) .
Ni1 N1 C5 C4 178.97(15) .
Ni1 N1 C5 C6 2.10(19) .
Ni2 O1 C6 O3 160.98(10) .
Ni2 O1 C6 C5 -78.96(13) .
Ni2 O1 C6 C7 41.99(14) .
Ni2 O2 C17 O4 -89.08(14) .
Ni2 O2 C17 C16 27.81(14) .
Ni2 O2 C17 C18 149.35(10) .
Ni2 N2 C7 C6 5.59(19) .
Ni2 N2 C7 C8 -174.06(16) .
Ni2 N2 C11 C10 175.25(18) .
Ni2 N3 C12 C13 179.46(15) .
Ni2 N3 C16 C15 -178.13(13) .
Ni2 N3 C16 C17 4.20(17) .
O1 C6 C7 N2 -33.0(2) .
O1 C6 C7 C8 146.67(18) .
O2 C17 C18 N4 -30.53(19) .
O2 C17 C18 C19 149.10(17) .
O3 C6 C7 N2 -154.74(15) .
O3 C6 C7 C8 24.9(2) .
O4 C17 C18 N4 -152.93(15) .
O4 C17 C18 C19 26.7(2) .
O8 Cl1 O9 O14 -147.4(16) .
O10 Cl1 O9 O14 -27.7(17) .
N1 C1 C2 C3 -0.4(4) .
N1 C5 C6 O1 -20.8(2) .
N1 C5 C6 O3 101.43(17) .
N1 C5 C6 C7 -139.64(15) .
N2 C7 C8 C9 -2.6(3) .
N3 C12 C13 C14 -1.7(3) .
N3 C16 C17 O2 -20.46(18) .
N3 C16 C17 O4 100.19(15) .
N3 C16 C17 C18 -139.52(14) .
N4 C18 C19 C20 1.2(3) .
C1 N1 C5 C4 1.0(3) .
C1 N1 C5 C6 -175.91(17) .
C1 C2 C3 C4 1.3(4) .
C2 C3 C4 C5 -1.1(4) .
C3 C4 C5 N1 -0.1(3) .
C3 C4 C5 C6 176.57(19) .
C4 C5 C6 O1 162.30(17) .
C4 C5 C6 O3 -75.4(2) .
C4 C5 C6 C7 43.5(2) .
C5 N1 C1 C2 -0.7(3) .
C5 C6 C7 N2 85.80(18) .
C5 C6 C7 C8 -94.6(2) .
C6 C7 C8 C9 177.8(2) .
C7 N2 C11 C10 1.1(3) .
C7 C8 C9 C10 2.5(4) .
C8 C9 C10 C11 -0.8(4) .
C9 C10 C11 N2 -1.1(4) .
C11 N2 C7 C6 -179.54(17) .
C11 N2 C7 C8 0.8(3) .
C12 N3 C16 C15 0.0(2) .
C12 N3 C16 C17 -177.66(15) .
C12 C13 C14 C15 0.3(3) .
C13 C14 C15 C16 1.2(3) .
C14 C15 C16 N3 -1.4(3) .
C14 C15 C16 C17 176.13(17) .
C15 C16 C17 O2 161.88(15) .
C15 C16 C17 O4 -77.48(19) .
C15 C16 C17 C18 42.8(2) .
C16 N3 C12 C13 1.6(3) .
C16 C17 C18 N4 89.58(17) .
C16 C17 C18 C19 -90.8(2) .
C17 C18 C19 C20 -178.41(18) .
C18 N4 C22 C21 -0.1(3) .
C18 C19 C20 C21 0.4(3) .
C19 C20 C21 C22 -1.8(3) .
C20 C21 C22 N4 1.7(3) .
C22 N4 C18 C17 178.30(16) .
C22 N4 C18 C19 -1.3(3) .

loop_
_exptl_oxdiff_crystal_face_indexfrac_h
_exptl_oxdiff_crystal_face_indexfrac_k
_exptl_oxdiff_crystal_face_indexfrac_l
_exptl_oxdiff_crystal_face_x
_exptl_oxdiff_crystal_face_y
_exptl_oxdiff_crystal_face_z
14.0008 15.0002 -0.0010 -0.2892 0.7126 0.6608
-14.9994 15.0001 11.9993 -0.4263 0.9067 -0.2244
-26.0000 0.0001 26.0005 -0.6766 0.0638 -0.7289
2.9997 0.9997 -28.0006 0.9767 0.2299 -0.0083
-11.0006 -15.0000 11.0012 -0.1413 -0.8212 -0.5172
13.9996 -15.0000 -0.9991 0.0370 -0.9765 0.2389
-10.0008 -11.0003 -14.9995 0.7543 -0.4167 -0.5397
9.9994 -10.0003 -23.9998 0.8655 -0.4888 0.0816
-24.9998 5.0001 25.0002 -0.6989 0.3440 -0.6312
26.0006 7.0002 -1.0005 -0.2993 0.1513 0.9326
-6.0006 -6.0003 -22.0000 0.9191 -0.1221 -0.3708
25.9999 -1.0001 -26.0004 0.6863 -0.1203 0.7149
6.9995 -5.0003 -28.0002 0.9934 -0.1481 0.0373
1.9996 -0.0003 -28.0005 0.9966 0.1831 -0.0545
-25.0001 -2.9999 26.0007 -0.6579 -0.1156 -0.7383
1.0004 0.0003 26.0004 -0.9549 -0.1976 0.1428
-7.0000 8.9998 -19.0009 0.6754 0.7140 -0.1815
-29.0004 -0.0002 1.0001 0.2626 0.2735 -0.9320
26.0004 8.0000 -19.0009 0.3450 0.3380 0.8700
9.0000 -8.9998 18.0009 -0.6597 -0.7262 0.2418
-15.0003 -10.9999 23.0012 -0.5747 -0.6431 -0.5396
14.0006 15.0000 -13.0012 0.1830 0.8066 0.6055
12.9996 -15.0000 2.0010 -0.0617 -0.9885 0.2194
-13.9997 14.0000 -1.0009 0.0453 0.9344 -0.2613
13.0008 15.0002 1.9990 -0.3516 0.7079 0.6370
23.9997 -11.0001 -13.9996 0.3676 -0.7532 0.5622
14.9995 -14.0001 -11.9993 0.4167 -0.8501 0.2383
-17.0004 -12.0000 18.0011 -0.3628 -0.6441 -0.6394
